data_4118439
loop_
_publ_author_name
'R. Kashif M. Khan'
'Adil R. Zhugralin'
'Sebastian Torker'
'Robert V. O'Brien'
'Pamela J. Lombardi'
'Amir H. Hoveyda'

_publ_section_title
;
 Synthesis, Isolation, Characterization, and Reactivity of High-Energy
 Stereogenic-at-Ru Carbenes: Stereochemical Inversion through Olefin
 Metathesis and Other Pathways
;
_journal_name_full 'Journal of the American Chemical Society'
_journal_page_first 12438
_journal_page_last 12441
_journal_paper_doi 10.1021/ja3056722
_journal_volume 134
_journal_year 2012
_chemical_formula_sum 'C54 H51 Cl4 I N2 O2 Ru'
_chemical_formula_weight 1129.74
_chemical_name_systematic
; 
 ? 
;
_space_group_IT_number 4
_symmetry_cell_setting monoclinic
_symmetry_space_group_name_Hall 'P 2yb'
_symmetry_space_group_name_H-M 'P 1 21 1'
_atom_sites_solution_hydrogens geom
_atom_sites_solution_primary direct
_atom_sites_solution_secondary difmap
_audit_creation_method SHELXL-97
_cell_angle_alpha 90.00
_cell_angle_beta 90.318(2)
_cell_angle_gamma 90.00
_cell_formula_units_Z 2
_cell_length_a 12.6693(18)
_cell_length_b 15.589(2)
_cell_length_c 12.7899(18)
_cell_measurement_reflns_used 4587
_cell_measurement_temperature 193(2)
_cell_measurement_theta_max 22.92
_cell_measurement_theta_min 2.26
_cell_volume 2526.0(6)
_computing_cell_refinement 'Bruker SMART'
_computing_data_collection 'Bruker SMART'
_computing_data_reduction 'Bruker SAINT'
_computing_molecular_graphics 'Bruker SHELXTL'
_computing_publication_material 'Bruker SHELXTL'
_computing_structure_refinement 'SHELXL-97 (Sheldrick, 1997)'
_computing_structure_solution 'SHELXS-97 (Sheldrick, 1990)'
_diffrn_ambient_temperature 193(2)
_diffrn_measured_fraction_theta_full 0.997
_diffrn_measured_fraction_theta_max 0.997
_diffrn_measurement_device_type 'CCD area detector'
_diffrn_measurement_method 'phi and omega scans'
_diffrn_radiation_monochromator graphite
_diffrn_radiation_source 'fine-focus sealed tube'
_diffrn_radiation_type MoK\a
_diffrn_radiation_wavelength 0.71073
_diffrn_reflns_av_R_equivalents 0.0274
_diffrn_reflns_av_sigmaI/netI 0.0544
_diffrn_reflns_limit_h_max 16
_diffrn_reflns_limit_h_min -14
_diffrn_reflns_limit_k_max 16
_diffrn_reflns_limit_k_min -20
_diffrn_reflns_limit_l_max 17
_diffrn_reflns_limit_l_min -15
_diffrn_reflns_number 19260
_diffrn_reflns_theta_full 28.38
_diffrn_reflns_theta_max 28.38
_diffrn_reflns_theta_min 1.59
_exptl_absorpt_coefficient_mu 1.175
_exptl_absorpt_correction_T_max 0.9436
_exptl_absorpt_correction_T_min 0.8916
_exptl_absorpt_correction_type empirical
_exptl_crystal_colour wine
_exptl_crystal_density_diffrn 1.485
_exptl_crystal_density_meas 0
_exptl_crystal_description block
_exptl_crystal_F_000 1140
_exptl_crystal_size_max 0.10
_exptl_crystal_size_mid 0.10
_exptl_crystal_size_min 0.05
_refine_diff_density_max 1.020
_refine_diff_density_min -0.777
_refine_diff_density_rms 0.098
_refine_ls_abs_structure_details 'Flack H D (1983), Acta Cryst. A39, 876-881'
_refine_ls_abs_structure_Flack 0.02(2)
_refine_ls_extinction_method none
_refine_ls_goodness_of_fit_ref 1.044
_refine_ls_hydrogen_treatment mixed
_refine_ls_matrix_type full
_refine_ls_number_parameters 582
_refine_ls_number_reflns 10888
_refine_ls_number_restraints 1
_refine_ls_restrained_S_all 1.044
_refine_ls_R_factor_all 0.0641
_refine_ls_R_factor_gt 0.0504
_refine_ls_shift/su_max 0.108
_refine_ls_shift/su_mean 0.006
_refine_ls_structure_factor_coef Fsqd
_refine_ls_weighting_details 'calc w=1/[\s^2^(Fo^2^)+(0.0693P)^2^+0.4488P] where P=(Fo^2^+2Fc^2^)/3'
_refine_ls_weighting_scheme calc
_refine_ls_wR_factor_gt 0.1223
_refine_ls_wR_factor_ref 0.1328
_reflns_number_gt 8903
_reflns_number_total 10888
_reflns_threshold_expression >2sigma(I)
_cod_data_source_file ja3056722_si_001.cif
_cod_data_source_block az01
_cod_database_code 4118439

loop_
_symmetry_equiv_pos_as_xyz
'x, y, z'
'-x, y+1/2, -z'

loop_
_atom_site_label
_atom_site_type_symbol
_atom_site_fract_x
_atom_site_fract_y
_atom_site_fract_z
_atom_site_U_iso_or_equiv
_atom_site_adp_type
_atom_site_occupancy
_atom_site_symmetry_multiplicity
_atom_site_calc_flag
_atom_site_refinement_flags
Cl3S Cl 0.4770(5) 0.8596(5) 0.0283(6) 0.243(3) Uani 1 1 d .
C29 C 1.0597(4) 0.7823(4) 0.3716(5) 0.0395(12) Uani 1 1 d .
Ru1 Ru 0.80772(2) 0.87847(3) 0.27998(3) 0.03050(9) Uani 1 1 d .
I2 I 0.61823(2) 0.87621(3) 0.36670(3) 0.04851(11) Uani 1 1 d .
C103 C 0.8186(4) 0.7533(4) 0.2825(4) 0.0306(12) Uani 1 1 d .
O2 O 0.7914(3) 1.0229(3) 0.2831(3) 0.0397(10) Uani 1 1 d .
C27 C 0.7642(4) 0.6932(4) 0.1080(4) 0.0357(11) Uani 1 1 d .
O1 O 0.9607(3) 0.8950(2) 0.2908(3) 0.0355(9) Uani 1 1 d .
N2 N 0.8049(3) 0.6890(3) 0.2136(3) 0.0308(9) Uani 1 1 d .
C2 C 0.8172(4) 0.6029(3) 0.2603(4) 0.0291(10) Uani 1 1 d .
H2 H 0.7467 0.5742 0.2606 0.035 Uiso 1 1 calc R
C9 C 0.8198(4) 0.5191(4) 0.5204(4) 0.0391(12) Uani 1 1 d .
H9 H 0.8924 0.5046 0.5161 0.047 Uiso 1 1 calc R
C17 C 0.9738(6) 0.8344(4) 0.6440(5) 0.0591(19) Uani 1 1 d .
H17 H 1.0045 0.8576 0.7059 0.071 Uiso 1 1 calc R
C10 C 0.7788(4) 0.5800(3) 0.4551(4) 0.0323(11) Uani 1 1 d .
C19 C 0.8232(5) 0.7743(4) 0.5524(4) 0.0433(13) Uani 1 1 d .
H19 H 0.7516 0.7563 0.5521 0.052 Uiso 1 1 calc R
C3 C 0.8489(4) 0.6238(3) 0.3745(4) 0.0308(10) Uani 1 1 d .
H3 H 0.9238 0.6059 0.3865 0.037 Uiso 1 1 calc R
C18 C 0.8668(6) 0.8121(5) 0.6411(4) 0.0516(16) Uani 1 1 d .
H18 H 0.8237 0.8228 0.7002 0.062 Uiso 1 1 calc R
C14 C 0.6732(4) 0.6008(4) 0.4629(4) 0.0422(13) Uani 1 1 d .
H14 H 0.6439 0.6440 0.4191 0.051 Uiso 1 1 calc R
C22 C 0.8316(5) 0.7034(4) 0.0236(4) 0.0398(12) Uani 1 1 d .
C23 C 0.7903(6) 0.7025(5) -0.0762(5) 0.0529(16) Uani 1 1 d .
H23 H 0.8364 0.7103 -0.1338 0.063 Uiso 1 1 calc R
C16 C 1.0330(6) 0.8226(4) 0.5573(5) 0.0525(16) Uani 1 1 d .
H16 H 1.1053 0.8385 0.5592 0.063 Uiso 1 1 calc R
C15 C 0.9916(5) 0.7879(4) 0.4654(4) 0.0381(12) Uani 1 1 d .
C5 C 0.8580(6) 0.4822(4) 0.1377(4) 0.0490(15) Uani 1 1 d .
H5 H 0.7843 0.4726 0.1302 0.059 Uiso 1 1 calc R
C33 C 0.7457(4) 0.9849(4) 0.1145(4) 0.0388(12) Uani 1 1 d .
C13 C 0.6106(5) 0.5592(5) 0.5338(5) 0.0488(15) Uani 1 1 d .
H13 H 0.5376 0.5729 0.5379 0.059 Uiso 1 1 calc R
C35 C 0.7511(4) 1.0513(4) 0.1884(5) 0.0367(12) Uani 1 1 d .
C12 C 0.6526(5) 0.4977(5) 0.5991(4) 0.0493(16) Uani 1 1 d .
H12 H 0.6091 0.4690 0.6482 0.059 Uiso 1 1 calc R
C28 C 0.5805(5) 0.6745(6) 0.1801(5) 0.0597(19) Uani 1 1 d .
H28A H 0.5082 0.6824 0.1542 0.090 Uiso 1 1 calc R
H28B H 0.5965 0.7184 0.2327 0.090 Uiso 1 1 calc R
H28C H 0.5873 0.6175 0.2117 0.090 Uiso 1 1 calc R
C4 C 0.8944(4) 0.5459(3) 0.2017(4) 0.0356(12) Uani 1 1 d .
C38 C 0.6324(5) 1.1754(5) 0.3374(5) 0.0509(15) Uani 1 1 d .
H38 H 0.6063 1.1186 0.3438 0.061 Uiso 1 1 calc R
C21 C 0.9472(5) 0.7179(5) 0.0391(5) 0.0597(19) Uani 1 1 d .
H21A H 0.9822 0.6630 0.0527 0.090 Uiso 1 1 calc R
H21B H 0.9584 0.7564 0.0988 0.090 Uiso 1 1 calc R
H21C H 0.9769 0.7440 -0.0239 0.090 Uiso 1 1 calc R
C36 C 0.7125(4) 1.1324(4) 0.1695(5) 0.0451(14) Uani 1 1 d .
C34 C 0.8677(5) 1.0822(5) 0.3393(7) 0.062(2) Uani 1 1 d .
H34 H 0.8328 1.1392 0.3494 0.074 Uiso 1 1 calc R
N1 N 0.8429(3) 0.7173(3) 0.3763(3) 0.0300(9) Uani 1 1 d .
C20 C 0.8855(5) 0.7631(4) 0.4637(4) 0.0358(12) Uani 1 1 d .
C30 C 1.0385(4) 0.8361(4) 0.2863(4) 0.0360(12) Uani 1 1 d .
C31 C 1.1083(5) 0.8372(4) 0.2023(5) 0.0467(14) Uani 1 1 d .
H31 H 1.0958 0.8751 0.1454 0.056 Uiso 1 1 calc R
C24 C 0.6825(6) 0.6904(5) -0.0953(5) 0.0594(18) Uani 1 1 d .
C8 C 1.0715(6) 0.5062(5) 0.1558(6) 0.0597(18) Uani 1 1 d .
H8 H 1.1454 0.5160 0.1611 0.072 Uiso 1 1 calc R
C6 C 0.9292(7) 0.4315(4) 0.0839(5) 0.0594(19) Uani 1 1 d .
H6 H 0.9035 0.3877 0.0388 0.071 Uiso 1 1 calc R
C26 C 0.6548(5) 0.6823(4) 0.0926(4) 0.0436(13) Uani 1 1 d .
C32 C 0.7693(4) 0.8979(4) 0.1439(4) 0.0401(14) Uani 1 1 d .
H32 H 0.7651 0.8524 0.0947 0.048 Uiso 1 1 calc R
C11 C 0.7565(5) 0.4784(4) 0.5928(5) 0.0504(15) Uani 1 1 d .
H11 H 0.7861 0.4367 0.6385 0.061 Uiso 1 1 calc R
C25 C 0.6180(6) 0.6827(5) -0.0108(5) 0.0548(17) Uani 1 1 d .
H25 H 0.5442 0.6774 -0.0228 0.066 Uiso 1 1 calc R
C37 C 0.6923(4) 1.1967(4) 0.2513(5) 0.0456(14) Uani 1 1 d .
C7 C 1.0352(6) 0.4432(5) 0.0943(6) 0.0599(19) Uani 1 1 d .
H7 H 1.0831 0.4069 0.0582 0.072 Uiso 1 1 calc R
C42 C 0.7123(5) 1.0068(5) 0.0119(5) 0.0501(16) Uani 1 1 d .
H42 H 0.7092 0.9641 -0.0411 0.060 Uiso 1 1 calc R
C44 C 0.6831(5) 1.1507(5) 0.0654(5) 0.0553(18) Uani 1 1 d .
H44 H 0.6617 1.2073 0.0482 0.066 Uiso 1 1 calc R
C43 C 0.6842(6) 1.0908(5) -0.0106(5) 0.0578(19) Uani 1 1 d .
H43 H 0.6655 1.1063 -0.0801 0.069 Uiso 1 1 calc R
C49 C 0.7004(6) 1.3396(5) 0.3202(8) 0.078(3) Uani 1 1 d .
H49 H 0.7221 1.3976 0.3126 0.094 Uiso 1 1 calc R
C45 C 1.0030(5) 0.5573(4) 0.2117(5) 0.0469(14) Uani 1 1 d .
H45 H 1.0300 0.6004 0.2570 0.056 Uiso 1 1 calc R
C48 C 0.7265(6) 1.2815(5) 0.2426(7) 0.064(2) Uani 1 1 d .
H48 H 0.7672 1.2991 0.1842 0.077 Uiso 1 1 calc R
C47 C 1.1933(6) 0.7851(5) 0.2011(6) 0.065(2) Uani 1 1 d .
H47 H 1.2381 0.7841 0.1418 0.078 Uiso 1 1 calc R
C46 C 1.1511(5) 0.7312(5) 0.3674(6) 0.0569(17) Uani 1 1 d .
H46 H 1.1669 0.6944 0.4245 0.068 Uiso 1 1 calc R
C53 C 1.2155(5) 0.7328(6) 0.2866(8) 0.071(2) Uani 1 1 d .
H53 H 1.2772 0.6981 0.2868 0.085 Uiso 1 1 calc R
C51 C 0.6094(6) 1.2344(5) 0.4142(6) 0.0643(19) Uani 1 1 d .
H51 H 0.5686 1.2178 0.4730 0.077 Uiso 1 1 calc R
C54 C 0.8797(6) 1.0378(6) 0.4472(6) 0.071(2) Uani 1 1 d .
H54A H 0.9164 0.9829 0.4386 0.107 Uiso 1 1 calc R
H54B H 0.8097 1.0276 0.4769 0.107 Uiso 1 1 calc R
H54C H 0.9205 1.0748 0.4944 0.107 Uiso 1 1 calc R
C50 C 0.6457(7) 1.3175(6) 0.4055(8) 0.071(2) Uani 1 1 d .
H50 H 0.6323 1.3583 0.4590 0.086 Uiso 1 1 calc R
C52 C 0.6393(8) 0.6852(8) -0.2076(6) 0.095(3) Uani 1 1 d .
H52A H 0.5672 0.6624 -0.2066 0.143 Uiso 1 1 calc R
H52B H 0.6843 0.6472 -0.2491 0.143 Uiso 1 1 calc R
H52C H 0.6389 0.7426 -0.2388 0.143 Uiso 1 1 calc R
C55 C 0.9652(6) 1.0947(5) 0.2767(8) 0.082(3) Uani 1 1 d .
H55A H 0.9897 1.0391 0.2505 0.122 Uiso 1 1 calc R
H55B H 1.0202 1.1205 0.3207 0.122 Uiso 1 1 calc R
H55C H 0.9499 1.1328 0.2175 0.122 Uiso 1 1 calc R
Cl2S Cl 0.3625(5) 0.5485(5) 0.3596(4) 0.226(3) Uani 1 1 d .
Cl1S Cl 0.4430(7) 0.4246(4) 0.2202(4) 0.237(3) Uani 1 1 d .
C124 C 0.4443(9) 0.9489(10) 0.0985(11) 0.133(5) Uani 1 1 d .
H12A H 0.4692 0.9414 0.1714 0.160 Uiso 1 1 calc R
H12B H 0.4818 0.9989 0.0688 0.160 Uiso 1 1 calc R
C123 C 0.4244(14) 0.4519(11) 0.3471(11) 0.164(7) Uani 1 1 d .
H12C H 0.4937 0.4544 0.3832 0.197 Uiso 1 1 calc R
H12D H 0.3816 0.4070 0.3816 0.197 Uiso 1 1 calc R
Cl4S Cl 0.3197(4) 0.9693(3) 0.0998(5) 0.1786(18) Uani 1 1 d .

loop_
_atom_site_aniso_label
_atom_site_aniso_U_11
_atom_site_aniso_U_22
_atom_site_aniso_U_33
_atom_site_aniso_U_23
_atom_site_aniso_U_13
_atom_site_aniso_U_12
Cl3S 0.226(5) 0.178(6) 0.326(7) -0.090(5) 0.122(5) -0.014(4)
C29 0.037(3) 0.036(3) 0.045(3) 0.000(2) -0.007(2) -0.007(2)
Ru1 0.03146(17) 0.02877(18) 0.03125(17) 0.0000(2) -0.00181(12) 0.0013(3)
I2 0.03750(17) 0.0557(2) 0.0524(2) -0.0092(3) 0.00783(13) 0.0034(3)
C103 0.022(2) 0.038(3) 0.031(3) 0.000(2) 0.003(2) -0.002(2)
O2 0.038(2) 0.035(2) 0.046(2) -0.0022(18) -0.0144(18) -0.0014(18)
C27 0.043(3) 0.029(3) 0.034(3) -0.002(2) -0.002(2) 0.002(2)
O1 0.0348(17) 0.029(3) 0.0430(19) 0.0037(14) -0.0049(14) -0.0030(14)
N2 0.033(2) 0.032(2) 0.028(2) -0.0045(18) -0.0036(17) -0.0018(19)
C2 0.033(2) 0.026(3) 0.029(2) -0.0019(19) 0.0028(19) -0.003(2)
C9 0.036(3) 0.038(3) 0.043(3) 0.006(2) -0.007(2) -0.002(2)
C17 0.093(5) 0.047(4) 0.037(3) -0.002(3) -0.022(3) -0.011(4)
C10 0.037(3) 0.028(3) 0.032(3) -0.004(2) 0.007(2) -0.001(2)
C19 0.059(4) 0.036(3) 0.035(3) 0.001(2) 0.006(3) -0.001(3)
C3 0.032(2) 0.027(3) 0.034(3) -0.001(2) 0.004(2) 0.000(2)
C18 0.081(5) 0.046(4) 0.028(3) -0.001(2) 0.001(3) -0.003(3)
C14 0.036(3) 0.052(4) 0.039(3) 0.004(3) 0.005(2) 0.009(3)
C22 0.053(3) 0.036(3) 0.030(3) 0.000(2) 0.004(2) -0.003(3)
C23 0.078(5) 0.051(4) 0.030(3) 0.003(3) 0.007(3) 0.002(3)
C16 0.068(4) 0.043(4) 0.047(4) 0.009(3) -0.020(3) -0.013(3)
C15 0.049(3) 0.030(3) 0.035(3) 0.004(2) -0.004(2) -0.004(2)
C5 0.072(4) 0.045(4) 0.030(3) -0.005(2) 0.007(3) -0.009(3)
C33 0.030(2) 0.043(3) 0.043(3) 0.012(2) 0.000(2) 0.006(2)
C13 0.040(3) 0.061(4) 0.046(3) -0.006(3) 0.011(3) -0.002(3)
C35 0.027(2) 0.037(3) 0.046(3) 0.005(2) 0.000(2) 0.001(2)
C12 0.060(4) 0.058(4) 0.030(3) 0.002(3) 0.008(3) -0.020(3)
C28 0.039(3) 0.082(6) 0.059(4) -0.014(4) -0.006(3) -0.002(3)
C4 0.049(3) 0.026(3) 0.033(3) 0.003(2) 0.012(2) 0.000(2)
C38 0.052(3) 0.043(4) 0.058(4) 0.001(3) -0.007(3) -0.010(3)
C21 0.059(4) 0.070(5) 0.051(4) 0.010(3) 0.011(3) -0.011(3)
C36 0.034(3) 0.040(3) 0.061(4) 0.012(3) 0.008(3) -0.001(2)
C34 0.053(4) 0.031(4) 0.102(6) -0.020(4) -0.039(4) 0.009(3)
N1 0.035(2) 0.030(2) 0.024(2) 0.0011(16) -0.0013(17) -0.0046(18)
C20 0.052(3) 0.025(3) 0.031(3) 0.003(2) -0.003(2) -0.002(2)
C30 0.032(3) 0.036(3) 0.040(3) -0.006(2) -0.006(2) -0.008(2)
C31 0.038(3) 0.047(4) 0.055(4) -0.006(3) 0.007(3) -0.009(3)
C24 0.084(5) 0.059(5) 0.035(3) -0.007(3) -0.019(3) -0.004(4)
C8 0.061(4) 0.055(5) 0.063(4) -0.001(3) 0.026(3) 0.009(3)
C6 0.099(6) 0.041(4) 0.038(3) -0.016(3) 0.011(3) -0.006(4)
C26 0.043(3) 0.051(4) 0.037(3) -0.008(3) -0.005(2) -0.001(3)
C32 0.039(3) 0.043(4) 0.039(3) -0.001(2) -0.001(2) 0.005(2)
C11 0.056(4) 0.046(4) 0.049(4) 0.015(3) -0.004(3) -0.013(3)
C25 0.053(4) 0.066(5) 0.045(4) -0.008(3) -0.017(3) -0.003(3)
C37 0.033(3) 0.037(3) 0.067(4) 0.002(3) -0.009(3) 0.008(2)
C7 0.082(5) 0.045(4) 0.053(4) -0.011(3) 0.025(4) 0.011(4)
C42 0.052(4) 0.061(4) 0.037(3) 0.010(3) 0.004(3) 0.016(3)
C44 0.050(4) 0.058(4) 0.058(4) 0.023(3) 0.013(3) 0.021(3)
C43 0.062(4) 0.069(5) 0.043(4) 0.023(3) 0.003(3) 0.020(4)
C49 0.067(5) 0.026(4) 0.141(9) -0.003(4) -0.026(6) 0.003(3)
C45 0.052(3) 0.036(3) 0.052(4) -0.001(3) 0.015(3) 0.000(3)
C48 0.060(4) 0.041(4) 0.092(6) 0.016(4) -0.014(4) -0.004(3)
C47 0.060(4) 0.059(5) 0.077(5) -0.012(4) 0.020(4) -0.003(4)
C46 0.041(3) 0.043(4) 0.086(5) 0.007(3) -0.005(3) 0.000(3)
C53 0.039(4) 0.060(5) 0.115(7) -0.004(5) 0.019(4) 0.012(3)
C51 0.064(4) 0.055(5) 0.073(5) -0.018(4) 0.002(4) 0.007(4)
C54 0.064(4) 0.071(6) 0.078(5) -0.035(4) -0.037(4) 0.027(4)
C50 0.070(5) 0.050(4) 0.093(6) -0.023(4) -0.027(5) 0.011(4)
C52 0.132(8) 0.110(8) 0.043(4) -0.001(4) -0.036(5) -0.014(7)
C55 0.057(4) 0.049(5) 0.139(8) 0.024(5) -0.031(5) -0.022(4)
Cl2S 0.213(5) 0.258(7) 0.207(5) 0.098(5) 0.048(4) 0.139(5)
Cl1S 0.396(9) 0.173(5) 0.139(4) 0.012(3) -0.111(5) 0.029(5)
C124 0.107(9) 0.167(15) 0.125(10) -0.044(10) -0.005(8) 0.030(9)
C123 0.210(16) 0.170(17) 0.113(10) 0.033(10) -0.048(11) 0.056(13)
Cl4S 0.142(3) 0.143(4) 0.251(6) 0.005(4) 0.022(3) -0.016(3)

loop_
_atom_type_symbol
_atom_type_description
_atom_type_scat_dispersion_real
_atom_type_scat_dispersion_imag
_atom_type_scat_source
C C 0.0033 0.0016 'International Tables Vol C Tables 4.2.6.8 and 6.1.1.4'
H H 0.0000 0.0000 'International Tables Vol C Tables 4.2.6.8 and 6.1.1.4'
N N 0.0061 0.0033 'International Tables Vol C Tables 4.2.6.8 and 6.1.1.4'
O O 0.0106 0.0060 'International Tables Vol C Tables 4.2.6.8 and 6.1.1.4'
Ru Ru -1.2594 0.8363 'International Tables Vol C Tables 4.2.6.8 and 6.1.1.4'
I I -0.4742 1.8119 'International Tables Vol C Tables 4.2.6.8 and 6.1.1.4'
Cl Cl 0.1484 0.1585 'International Tables Vol C Tables 4.2.6.8 and 6.1.1.4'

loop_
_geom_angle_atom_site_label_1
_geom_angle_atom_site_label_2
_geom_angle_atom_site_label_3
_geom_angle
C30 C29 C46 117.7(6)
C30 C29 C15 119.0(5)
C46 C29 C15 123.1(6)
C32 Ru1 C103 101.5(2)
C32 Ru1 O1 107.7(2)
C103 Ru1 O1 93.46(18)
C32 Ru1 O2 80.1(2)
C103 Ru1 O2 177.69(17)
O1 Ru1 O2 87.64(15)
C32 Ru1 I2 99.41(16)
C103 Ru1 I2 92.50(15)
O1 Ru1 I2 150.47(11)
O2 Ru1 I2 85.56(11)
N2 C103 N1 107.4(5)
N2 C103 Ru1 136.4(4)
N1 C103 Ru1 116.2(4)
C35 O2 C34 116.7(5)
C35 O2 Ru1 109.7(3)
C34 O2 Ru1 123.9(3)
C22 C27 C26 120.9(5)
C22 C27 N2 120.9(5)
C26 C27 N2 118.2(5)
C30 O1 Ru1 129.1(3)
C103 N2 C27 128.5(5)
C103 N2 C2 113.5(4)
C27 N2 C2 117.1(4)
N2 C2 C4 113.5(4)
N2 C2 C3 102.5(4)
C4 C2 C3 115.1(4)
N2 C2 H2 108.5
C4 C2 H2 108.5
C3 C2 H2 108.5
C10 C9 C11 120.6(5)
C10 C9 H9 119.7
C11 C9 H9 119.7
C16 C17 C18 118.9(6)
C16 C17 H17 120.5
C18 C17 H17 120.5
C9 C10 C14 119.0(5)
C9 C10 C3 120.2(5)
C14 C10 C3 120.8(5)
C18 C19 C20 119.5(6)
C18 C19 H19 120.3
C20 C19 H19 120.3
N1 C3 C10 114.0(4)
N1 C3 C2 102.2(4)
C10 C3 C2 113.2(4)
N1 C3 H3 109.1
C10 C3 H3 109.1
C2 C3 H3 109.1
C19 C18 C17 120.5(6)
C19 C18 H18 119.7
C17 C18 H18 119.7
C13 C14 C10 120.0(6)
C13 C14 H14 120.0
C10 C14 H14 120.0
C23 C22 C27 119.1(6)
C23 C22 C21 119.5(6)
C27 C22 C21 121.4(5)
C22 C23 C24 122.0(6)
C22 C23 H23 119.0
C24 C23 H23 119.0
C17 C16 C15 122.5(6)
C17 C16 H16 118.8
C15 C16 H16 118.8
C16 C15 C20 118.4(6)
C16 C15 C29 119.1(5)
C20 C15 C29 122.3(5)
C4 C5 C6 119.6(6)
C4 C5 H5 120.2
C6 C5 H5 120.2
C35 C33 C42 117.4(6)
C35 C33 C32 120.6(5)
C42 C33 C32 122.0(6)
C14 C13 C12 120.5(6)
C14 C13 H13 119.8
C12 C13 H13 119.8
C36 C35 O2 125.2(6)
C36 C35 C33 122.9(6)
O2 C35 C33 111.7(5)
C11 C12 C13 119.5(6)
C11 C12 H12 120.3
C13 C12 H12 120.3
C26 C28 H28A 109.5
C26 C28 H28B 109.5
H28A C28 H28B 109.5
C26 C28 H28C 109.5
H28A C28 H28C 109.5
H28B C28 H28C 109.5
C5 C4 C45 118.5(5)
C5 C4 C2 120.3(5)
C45 C4 C2 121.1(5)
C51 C38 C37 121.9(7)
C51 C38 H38 119.1
C37 C38 H38 119.1
C22 C21 H21A 109.5
C22 C21 H21B 109.5
H21A C21 H21B 109.5
C22 C21 H21C 109.5
H21A C21 H21C 109.5
H21B C21 H21C 109.5
C35 C36 C44 116.3(6)
C35 C36 C37 124.4(6)
C44 C36 C37 119.2(6)
C55 C34 O2 110.7(6)
C55 C34 C54 117.4(6)
O2 C34 C54 102.0(6)
C55 C34 H34 108.8
O2 C34 H34 108.8
C54 C34 H34 108.8
C103 N1 C20 124.6(5)
C103 N1 C3 114.2(4)
C20 N1 C3 119.4(4)
C19 C20 C15 120.1(5)
C19 C20 N1 119.0(5)
C15 C20 N1 120.5(5)
O1 C30 C31 119.4(5)
O1 C30 C29 120.8(5)
C31 C30 C29 119.1(5)
C47 C31 C30 120.7(7)
C47 C31 H31 119.6
C30 C31 H31 119.6
C25 C24 C23 117.5(6)
C25 C24 C52 121.6(7)
C23 C24 C52 120.9(7)
C7 C8 C45 120.9(7)
C7 C8 H8 119.6
C45 C8 H8 119.6
C7 C6 C5 121.3(6)
C7 C6 H6 119.3
C5 C6 H6 119.3
C25 C26 C27 117.0(6)
C25 C26 C28 120.5(6)
C27 C26 C28 122.4(5)
C33 C32 Ru1 117.3(4)
C33 C32 H32 121.3
Ru1 C32 H32 121.3
C12 C11 C9 120.4(6)
C12 C11 H11 119.8
C9 C11 H11 119.8
C24 C25 C26 123.4(6)
C24 C25 H25 118.3
C26 C25 H25 118.3
C38 C37 C48 117.6(7)
C38 C37 C36 120.1(6)
C48 C37 C36 122.2(7)
C8 C7 C6 119.4(6)
C8 C7 H7 120.3
C6 C7 H7 120.3
C43 C42 C33 119.6(7)
C43 C42 H42 120.2
C33 C42 H42 120.2
C43 C44 C36 122.6(6)
C43 C44 H44 118.7
C36 C44 H44 118.7
C44 C43 C42 120.5(6)
C44 C43 H43 119.7
C42 C43 H43 119.7
C50 C49 C48 122.7(8)
C50 C49 H49 118.6
C48 C49 H49 118.6
C8 C45 C4 120.2(6)
C8 C45 H45 119.9
C4 C45 H45 119.9
C49 C48 C37 119.2(8)
C49 C48 H48 120.4
C37 C48 H48 120.4
C31 C47 C53 120.1(7)
C31 C47 H47 119.9
C53 C47 H47 119.9
C53 C46 C29 122.1(7)
C53 C46 H46 119.0
C29 C46 H46 118.9
C46 C53 C47 120.1(7)
C46 C53 H53 119.9
C47 C53 H53 119.9
C38 C51 C50 119.7(8)
C38 C51 H51 120.1
C50 C51 H51 120.1
C34 C54 H54A 109.5
C34 C54 H54B 109.5
H54A C54 H54B 109.5
C34 C54 H54C 109.5
H54A C54 H54C 109.5
H54B C54 H54C 109.5
C49 C50 C51 118.8(8)
C49 C50 H50 120.6
C51 C50 H50 120.6
C24 C52 H52A 109.5
C24 C52 H52B 109.5
H52A C52 H52B 109.5
C24 C52 H52C 109.5
H52A C52 H52C 109.5
H52B C52 H52C 109.5
C34 C55 H55A 109.5
C34 C55 H55B 109.5
H55A C55 H55B 109.5
C34 C55 H55C 109.5
H55A C55 H55C 109.5
H55B C55 H55C 109.5
Cl4S C124 Cl3S 114.0(8)
Cl4S C124 H12A 108.7
Cl3S C124 H12A 108.8
Cl4S C124 H12B 108.7
Cl3S C124 H12B 108.7
H12A C124 H12B 107.6
Cl1S C123 Cl2S 112.1(8)
Cl1S C123 H12C 109.2
Cl2S C123 H12C 109.2
Cl1S C123 H12D 109.2
Cl2S C123 H12D 109.2
H12C C123 H12D 107.9

loop_
_geom_bond_atom_site_label_1
_geom_bond_atom_site_label_2
_geom_bond_distance
Cl3S C124 1.709(14)
C29 C30 1.400(8)
C29 C46 1.407(9)
C29 C15 1.484(8)
Ru1 C32 1.830(6)
Ru1 C103 1.957(6)
Ru1 O1 1.960(3)
Ru1 O2 2.261(4)
Ru1 I2 2.6504(5)
C103 N2 1.346(7)
C103 N1 1.358(7)
O2 C35 1.384(7)
O2 C34 1.517(7)
C27 C22 1.390(7)
C27 C26 1.409(8)
C27 N2 1.444(7)
O1 C30 1.348(7)
N2 C2 1.476(7)
C2 C4 1.522(7)
C2 C3 1.548(7)
C2 H2 1.0000
C9 C10 1.366(8)
C9 C11 1.382(8)
C9 H9 0.9500
C17 C16 1.355(10)
C17 C18 1.400(10)
C17 H17 0.9500
C10 C14 1.381(7)
C10 C3 1.525(7)
C19 C18 1.390(8)
C19 C20 1.396(8)
C19 H19 0.9500
C3 N1 1.460(7)
C3 H3 1.0000
C18 H18 0.9500
C14 C13 1.372(8)
C14 H14 0.9500
C22 C23 1.377(8)
C22 C21 1.494(9)
C23 C24 1.399(10)
C23 H23 0.9500
C16 C15 1.394(8)
C16 H16 0.9500
C15 C20 1.398(8)
C5 C4 1.365(8)
C5 C6 1.385(10)
C5 H5 0.9500
C33 C35 1.403(9)
C33 C42 1.417(8)
C33 C32 1.439(8)
C13 C12 1.377(10)
C13 H13 0.9500
C35 C36 1.376(8)
C12 C11 1.352(9)
C12 H12 0.9500
C28 C26 1.472(9)
C28 H28A 0.9800
C28 H28B 0.9800
C28 H28C 0.9800
C4 C45 1.393(8)
C38 C51 1.378(10)
C38 C37 1.382(9)
C38 H38 0.9500
C21 H21A 0.9800
C21 H21B 0.9800
C21 H21C 0.9800
C36 C44 1.410(9)
C36 C37 1.472(9)
C34 C55 1.489(12)
C34 C54 1.551(12)
C34 H34 1.0000
N1 C20 1.430(7)
C30 C31 1.396(8)
C31 C47 1.350(10)
C31 H31 0.9500
C24 C25 1.364(10)
C24 C52 1.536(9)
C8 C7 1.339(10)
C8 C45 1.380(9)
C8 H8 0.9500
C6 C7 1.362(11)
C6 H6 0.9500
C26 C25 1.400(8)
C32 H32 0.9500
C11 H11 0.9500
C25 H25 0.9500
C37 C48 1.395(9)
C7 H7 0.9500
C42 C43 1.388(10)
C42 H42 0.9500
C44 C43 1.347(11)
C44 H44 0.9500
C43 H43 0.9500
C49 C50 1.341(12)
C49 C48 1.385(12)
C49 H49 0.9500
C45 H45 0.9500
C48 H48 0.9500
C47 C53 1.391(12)
C47 H47 0.9500
C46 C53 1.322(11)
C46 H46 0.9500
C53 H53 0.9500
C51 C50 1.380(12)
C51 H51 0.9500
C54 H54A 0.9800
C54 H54B 0.9800
C54 H54C 0.9800
C50 H50 0.9500
C52 H52A 0.9800
C52 H52B 0.9800
C52 H52C 0.9800
C55 H55A 0.9800
C55 H55B 0.9800
C55 H55C 0.9800
Cl2S C123 1.706(17)
Cl1S C123 1.696(16)
C124 Cl4S 1.610(12)
C124 H12A 0.9900
C124 H12B 0.9900
C123 H12C 0.9900
C123 H12D 0.9900

loop_
_geom_torsion_atom_site_label_1
_geom_torsion_atom_site_label_2
_geom_torsion_atom_site_label_3
_geom_torsion_atom_site_label_4
_geom_torsion
C32 Ru1 C103 N2 -0.2(6)
O1 Ru1 C103 N2 -109.0(5)
O2 Ru1 C103 N2 133(4)
I2 Ru1 C103 N2 100.0(5)
C32 Ru1 C103 N1 -177.7(4)
O1 Ru1 C103 N1 73.5(4)
O2 Ru1 C103 N1 -45(5)
I2 Ru1 C103 N1 -77.6(4)
C32 Ru1 O2 C35 6.3(4)
C103 Ru1 O2 C35 -127(4)
O1 Ru1 O2 C35 114.7(4)
I2 Ru1 O2 C35 -94.1(3)
C32 Ru1 O2 C34 -138.4(5)
C103 Ru1 O2 C34 89(4)
O1 Ru1 O2 C34 -30.0(5)
I2 Ru1 O2 C34 121.3(5)
C32 Ru1 O1 C30 -95.6(4)
C103 Ru1 O1 C30 7.6(4)
O2 Ru1 O1 C30 -174.4(4)
I2 Ru1 O1 C30 108.9(4)
N1 C103 N2 C27 170.5(5)
Ru1 C103 N2 C27 -7.2(9)
N1 C103 N2 C2 1.5(6)
Ru1 C103 N2 C2 -176.1(4)
C22 C27 N2 C103 92.3(7)
C26 C27 N2 C103 -90.9(7)
C22 C27 N2 C2 -99.1(6)
C26 C27 N2 C2 77.8(6)
C103 N2 C2 C4 -128.1(5)
C27 N2 C2 C4 61.6(6)
C103 N2 C2 C3 -3.3(5)
C27 N2 C2 C3 -173.6(4)
C11 C9 C10 C14 0.5(9)
C11 C9 C10 C3 -179.3(5)
C9 C10 C3 N1 -129.3(5)
C14 C10 C3 N1 51.0(7)
C9 C10 C3 C2 114.4(6)
C14 C10 C3 C2 -65.3(7)
N2 C2 C3 N1 3.5(5)
C4 C2 C3 N1 127.2(4)
N2 C2 C3 C10 126.5(4)
C4 C2 C3 C10 -109.8(5)
C20 C19 C18 C17 -3.6(10)
C16 C17 C18 C19 3.2(10)
C9 C10 C14 C13 -1.5(9)
C3 C10 C14 C13 178.2(5)
C26 C27 C22 C23 -0.3(9)
N2 C27 C22 C23 176.5(6)
C26 C27 C22 C21 177.9(6)
N2 C27 C22 C21 -5.3(9)
C27 C22 C23 C24 -0.9(10)
C21 C22 C23 C24 -179.1(7)
C18 C17 C16 C15 -0.8(11)
C17 C16 C15 C20 -1.2(9)
C17 C16 C15 C29 175.9(6)
C30 C29 C15 C16 -109.8(6)
C46 C29 C15 C16 64.1(8)
C30 C29 C15 C20 67.2(8)
C46 C29 C15 C20 -118.9(7)
C10 C14 C13 C12 1.3(10)
C34 O2 C35 C36 -45.5(8)
Ru1 O2 C35 C36 167.0(5)
C34 O2 C35 C33 139.6(5)
Ru1 O2 C35 C33 -7.9(6)
C42 C33 C35 C36 8.9(8)
C32 C33 C35 C36 -168.6(5)
C42 C33 C35 O2 -176.0(5)
C32 C33 C35 O2 6.4(7)
C14 C13 C12 C11 -0.1(10)
C6 C5 C4 C45 -0.6(9)
C6 C5 C4 C2 179.2(6)
N2 C2 C4 C5 -103.3(6)
C3 C2 C4 C5 139.0(5)
N2 C2 C4 C45 76.5(6)
C3 C2 C4 C45 -41.2(7)
O2 C35 C36 C44 175.0(5)
C33 C35 C36 C44 -10.6(8)
O2 C35 C36 C37 -10.4(9)
C33 C35 C36 C37 164.0(6)
C35 O2 C34 C55 -63.8(7)
Ru1 O2 C34 C55 78.6(7)
C35 O2 C34 C54 170.6(5)
Ru1 O2 C34 C54 -47.0(7)
N2 C103 N1 C20 165.6(5)
Ru1 C103 N1 C20 -16.1(7)
N2 C103 N1 C3 1.1(6)
Ru1 C103 N1 C3 179.3(3)
C10 C3 N1 C103 -125.6(5)
C2 C3 N1 C103 -3.0(5)
C10 C3 N1 C20 69.0(6)
C2 C3 N1 C20 -168.4(4)
C18 C19 C20 C15 1.5(9)
C18 C19 C20 N1 174.4(6)
C16 C15 C20 C19 0.8(9)
C29 C15 C20 C19 -176.2(5)
C16 C15 C20 N1 -172.0(5)
C29 C15 C20 N1 11.0(8)
C103 N1 C20 C19 111.5(6)
C3 N1 C20 C19 -84.7(6)
C103 N1 C20 C15 -75.6(7)
C3 N1 C20 C15 88.2(6)
Ru1 O1 C30 C31 113.4(5)
Ru1 O1 C30 C29 -76.1(6)
C46 C29 C30 O1 -171.0(5)
C15 C29 C30 O1 3.2(8)
C46 C29 C30 C31 -0.5(8)
C15 C29 C30 C31 173.7(5)
O1 C30 C31 C47 173.0(6)
C29 C30 C31 C47 2.3(9)
C22 C23 C24 C25 2.5(11)
C22 C23 C24 C52 -176.9(8)
C4 C5 C6 C7 0.7(11)
C22 C27 C26 C25 -0.3(9)
N2 C27 C26 C25 -177.1(6)
C22 C27 C26 C28 -177.7(6)
N2 C27 C26 C28 5.4(9)
C35 C33 C32 Ru1 -0.7(7)
C42 C33 C32 Ru1 -178.2(4)
C103 Ru1 C32 C33 175.3(4)
O1 Ru1 C32 C33 -87.3(4)
O2 Ru1 C32 C33 -3.0(4)
I2 Ru1 C32 C33 80.8(4)
C13 C12 C11 C9 -1.0(10)
C10 C9 C11 C12 0.8(10)
C23 C24 C25 C26 -3.1(12)
C52 C24 C25 C26 176.3(8)
C27 C26 C25 C24 2.0(11)
C28 C26 C25 C24 179.5(7)
C51 C38 C37 C48 -2.0(10)
C51 C38 C37 C36 -178.3(6)
C35 C36 C37 C38 -51.3(8)
C44 C36 C37 C38 123.2(6)
C35 C36 C37 C48 132.6(7)
C44 C36 C37 C48 -52.9(8)
C45 C8 C7 C6 2.4(12)
C5 C6 C7 C8 -1.6(11)
C35 C33 C42 C43 -1.6(9)
C32 C33 C42 C43 176.0(6)
C35 C36 C44 C43 5.2(9)
C37 C36 C44 C43 -169.7(6)
C36 C44 C43 C42 1.7(11)
C33 C42 C43 C44 -3.5(10)
C7 C8 C45 C4 -2.4(11)
C5 C4 C45 C8 1.5(9)
C2 C4 C45 C8 -178.4(6)
C50 C49 C48 C37 1.9(11)
C38 C37 C48 C49 0.8(9)
C36 C37 C48 C49 176.9(6)
C30 C31 C47 C53 -3.5(11)
C30 C29 C46 C53 -0.1(10)
C15 C29 C46 C53 -174.1(7)
C29 C46 C53 C47 -1.0(12)
C31 C47 C53 C46 2.9(12)
C37 C38 C51 C50 0.7(11)
C48 C49 C50 C51 -3.3(12)
C38 C51 C50 C49 2.0(12)
